data_4503401
loop_
_publ_author_name
'Huang, Xue-Feng'
'Fu, Da-Wei'
'Xiong, Ren-Gen'

_publ_section_title
;
 Copper(I) Bromide-Mediated Coupling of Imidazoles. Trapping and X-Ray
 Crystal Structures of the Reaction Intermediates
;
_journal_issue 6
_journal_name_full 'Crystal Growth &amp; Design'
_journal_page_first 1795
_journal_paper_doi 10.1021/cg701085c
_journal_volume 8
_journal_year 2008
_chemical_formula_moiety '2(C51 H57 Br5 Cu5 N6), 0.5(H4 O2)'
_chemical_formula_sum 'C102 H116 Br10 Cu10 N12 O'
_chemical_formula_weight 2960.57
_chemical_name_systematic
; 
 ? 
;
_space_group_IT_number 2
_symmetry_cell_setting triclinic
_symmetry_space_group_name_Hall '-P 1'
_symmetry_space_group_name_H-M 'P -1'
_atom_sites_solution_hydrogens geom
_atom_sites_solution_primary direct
_atom_sites_solution_secondary difmap
_audit_creation_method SHELXL-97
_cell_angle_alpha 102.0430(10)
_cell_angle_beta 102.7270(10)
_cell_angle_gamma 94.078(2)
_cell_formula_units_Z 1
_cell_length_a 11.0486(7)
_cell_length_b 15.4850(10)
_cell_length_c 16.3158(11)
_cell_measurement_reflns_used 1165
_cell_measurement_temperature 273(2)
_cell_measurement_theta_max 18.44
_cell_measurement_theta_min 2.42
_cell_volume 2642.8(3)
_computing_cell_refinement SMART
_computing_data_collection 'SMART (Bruker, 2000)'
_computing_data_reduction 'SAINT (Bruker, 2000)'
_computing_molecular_graphics SHELXTL
_computing_publication_material SHELXTL
_computing_structure_refinement SHELXTL
_computing_structure_solution 'SHELXTL (Bruker, 2000)'
_diffrn_ambient_temperature 273(2)
_diffrn_measured_fraction_theta_full 0.973
_diffrn_measured_fraction_theta_max 0.973
_diffrn_measurement_device_type 'Bruker Smart Apex CCD area detector'
_diffrn_measurement_method 'phi and omega scans'
_diffrn_radiation_monochromator graphite
_diffrn_radiation_source 'sealed tube'
_diffrn_radiation_type MoK\a
_diffrn_radiation_wavelength 0.71073
_diffrn_reflns_av_R_equivalents 0.0226
_diffrn_reflns_av_sigmaI/netI 0.0525
_diffrn_reflns_limit_h_max 13
_diffrn_reflns_limit_h_min -12
_diffrn_reflns_limit_k_max 17
_diffrn_reflns_limit_k_min -19
_diffrn_reflns_limit_l_max 18
_diffrn_reflns_limit_l_min -18
_diffrn_reflns_number 14517
_diffrn_reflns_theta_full 26.00
_diffrn_reflns_theta_max 26.00
_diffrn_reflns_theta_min 1.66
_exptl_absorpt_coefficient_mu 5.801
_exptl_absorpt_correction_T_max 0.50
_exptl_absorpt_correction_T_min 0.40
_exptl_absorpt_correction_type multi-scan
_exptl_absorpt_process_details SADABS,Bruker(2000)
_exptl_crystal_density_diffrn 1.860
_exptl_crystal_density_method 'not measured'
_exptl_crystal_F_000 1460
_exptl_crystal_size_max 0.22
_exptl_crystal_size_mid 0.14
_exptl_crystal_size_min 0.12
_refine_diff_density_max 0.617
_refine_diff_density_min -0.884
_refine_diff_density_rms 0.113
_refine_ls_extinction_method none
_refine_ls_goodness_of_fit_ref 1.061
_refine_ls_hydrogen_treatment constr
_refine_ls_matrix_type full
_refine_ls_number_parameters 622
_refine_ls_number_reflns 10105
_refine_ls_number_restraints 0
_refine_ls_restrained_S_all 1.061
_refine_ls_R_factor_all 0.0883
_refine_ls_R_factor_gt 0.0617
_refine_ls_shift/su_max 0.000
_refine_ls_shift/su_mean 0.000
_refine_ls_structure_factor_coef Fsqd
_refine_ls_weighting_details 'calc w=1/[\s^2^(Fo^2^)+(0.09P)^2^+1.99P] where P=(Fo^2^+2Fc^2^)/3'
_refine_ls_weighting_scheme calc
_refine_ls_wR_factor_gt 0.1507
_refine_ls_wR_factor_ref 0.1602
_reflns_number_gt 7528
_reflns_number_total 10105
_reflns_threshold_expression >2sigma(I)
_cod_data_source_file cg701085c-file002.cif
_cod_data_source_block 2
_cod_depositor_comments
;
The following automatic conversions were performed:

'_symmetry_cell_setting' value 'Triclinic' changed to 'triclinic'
according to /home/saulius/struct/CIF-dictionaries/cif_core.dic
dictionary named 'cif_core.dic' version 2.4.1 from 2010-06-29.

Automatic conversion script
Id: cif_fix_values 1715 2011-07-08 13:25:40Z adriana 
;
_cod_original_sg_symbol_H-M 'P-1   '
_cod_database_code 4503401

loop_
_symmetry_equiv_pos_as_xyz
'x, y, z'
'-x, -y, -z'

loop_
_atom_site_label
_atom_site_type_symbol
_atom_site_fract_x
_atom_site_fract_y
_atom_site_fract_z
_atom_site_U_iso_or_equiv
_atom_site_adp_type
_atom_site_occupancy
_atom_site_symmetry_multiplicity
_atom_site_calc_flag
_atom_site_refinement_flags
Br1 Br 0.49345(8) 0.74009(5) 0.33209(6) 0.0557(2) Uani 1 1 d .
Br2 Br 0.39038(7) 0.51739(5) 0.16867(4) 0.0474(2) Uani 1 1 d .
Br3 Br 0.14152(7) 0.59101(5) 0.32261(5) 0.0493(2) Uani 1 1 d .
Br4 Br 0.29203(7) 0.81115(5) 0.49169(5) 0.0506(2) Uani 1 1 d .
Br5 Br 0.17097(7) 1.06421(5) 0.02058(5) 0.0532(2) Uani 1 1 d .
C1 C 0.3778(6) 0.5234(4) 0.5711(4) 0.0350(13) Uani 1 1 d .
C2 C 0.2773(5) 0.5726(4) 0.5439(4) 0.0341(13) Uani 1 1 d .
H2 H 0.2858 0.6136 0.5106 0.041 Uiso 1 1 calc R
C3 C 0.1650(7) 0.5570(5) 0.5694(5) 0.0467(17) Uani 1 1 d .
H3 H 0.0964 0.5821 0.5444 0.056 Uiso 1 1 calc R
C4 C 0.1488(8) 0.5090(6) 0.6264(6) 0.063(2) Uani 1 1 d .
H4 H 0.0768 0.5067 0.6469 0.076 Uiso 1 1 calc R
C5 C 0.2539(8) 0.4601(5) 0.6538(6) 0.058(2) Uani 1 1 d .
H5 H 0.2467 0.4214 0.6895 0.070 Uiso 1 1 calc R
C6 C 0.3657(6) 0.4714(5) 0.6267(5) 0.0410(15) Uani 1 1 d .
H6 H 0.4326 0.4424 0.6475 0.049 Uiso 1 1 calc R
C7 C 0.5001(5) 0.5344(4) 0.5408(4) 0.0287(12) Uani 1 1 d .
C8 C 0.6204(7) 0.6620(5) 0.5723(4) 0.0423(15) Uani 1 1 d .
C9 C 0.7120(9) 0.7461(5) 0.5993(7) 0.071(3) Uani 1 1 d .
C10 C 0.8289(9) 0.7156(6) 0.5601(6) 0.071(3) Uani 1 1 d .
H10A H 0.8017 0.6841 0.4999 0.086 Uiso 1 1 calc R
H10B H 0.8902 0.7659 0.5658 0.086 Uiso 1 1 calc R
C11 C 0.8775(7) 0.6571(6) 0.6151(5) 0.056(2) Uani 1 1 d .
H11A H 0.9648 0.6770 0.6432 0.067 Uiso 1 1 calc R
H11B H 0.8709 0.5969 0.5809 0.067 Uiso 1 1 calc R
C12 C 0.7968(7) 0.6592(5) 0.6864(6) 0.057(2) Uani 1 1 d .
H12 H 0.8319 0.6408 0.7398 0.068 Uiso 1 1 calc R
C13 C 0.6763(7) 0.6069(5) 0.6248(4) 0.0412(15) Uani 1 1 d .
C14 C 0.7552(7) 0.7522(5) 0.6917(5) 0.0510(19) Uani 1 1 d .
C15 C 0.8668(7) 0.8285(5) 0.7399(5) 0.0503(18) Uani 1 1 d .
H15A H 0.9173 0.8378 0.7008 0.075 Uiso 1 1 calc R
H15B H 0.9171 0.8114 0.7884 0.075 Uiso 1 1 calc R
H15C H 0.8337 0.8826 0.7596 0.075 Uiso 1 1 calc R
C16 C 0.6540(10) 0.7680(6) 0.7423(7) 0.076(3) Uani 1 1 d .
H16A H 0.6391 0.8291 0.7502 0.114 Uiso 1 1 calc R
H16B H 0.6814 0.7542 0.7977 0.114 Uiso 1 1 calc R
H16C H 0.5781 0.7304 0.7107 0.114 Uiso 1 1 calc R
C17 C 0.6700(9) 0.8237(6) 0.5587(5) 0.067(3) Uani 1 1 d .
H17A H 0.5803 0.8183 0.5431 0.100 Uiso 1 1 calc R
H17B H 0.7014 0.8220 0.5081 0.100 Uiso 1 1 calc R
H17C H 0.7020 0.8791 0.5997 0.100 Uiso 1 1 calc R
C18 C 0.0504(6) 0.7088(4) 0.0836(4) 0.0351(14) Uani 1 1 d .
C19 C 0.0602(8) 0.6306(5) 0.1116(5) 0.0530(19) Uani 1 1 d .
H19 H 0.1355 0.6195 0.1441 0.064 Uiso 1 1 calc R
C20 C -0.0466(7) 0.5690(6) 0.0896(5) 0.055(2) Uani 1 1 d .
H20 H -0.0416 0.5184 0.1118 0.066 Uiso 1 1 calc R
C21 C -0.1560(9) 0.5776(6) 0.0388(5) 0.063(2) Uani 1 1 d .
H21 H -0.2243 0.5344 0.0266 0.075 Uiso 1 1 calc R
C22 C -0.1649(8) 0.6520(5) 0.0050(6) 0.055(2) Uani 1 1 d .
H22 H -0.2374 0.6583 -0.0337 0.066 Uiso 1 1 calc R
C23 C -0.0616(7) 0.7180(5) 0.0306(5) 0.0467(16) Uani 1 1 d .
H23 H -0.0689 0.7701 0.0111 0.056 Uiso 1 1 calc R
C24 C 0.1606(7) 0.7782(4) 0.1042(4) 0.0399(15) Uani 1 1 d .
C25 C 0.3141(6) 0.7471(4) 0.0439(4) 0.0329(13) Uani 1 1 d .
C26 C 0.4169(8) 0.7218(6) -0.0059(5) 0.0541(19) Uani 1 1 d .
C27 C 0.4978(8) 0.8171(5) 0.0164(5) 0.0525(18) Uani 1 1 d .
H27A H 0.5106 0.8455 0.0770 0.063 Uiso 1 1 calc R
H27B H 0.5787 0.8115 0.0032 0.063 Uiso 1 1 calc R
C28 C 0.4187(7) 0.8728(5) -0.0422(5) 0.0483(17) Uani 1 1 d .
H28A H 0.4578 0.8823 -0.0879 0.058 Uiso 1 1 calc R
H28B H 0.4086 0.9300 -0.0083 0.058 Uiso 1 1 calc R
C29 C 0.2863(7) 0.8106(5) -0.0811(5) 0.0486(17) Uani 1 1 d .
H29 H 0.2289 0.8265 -0.1291 0.058 Uiso 1 1 calc R
C30 C 0.2355(7) 0.8017(4) -0.0054(4) 0.0383(14) Uani 1 1 d .
C31 C 0.3313(7) 0.7138(5) -0.1007(5) 0.0510(18) Uani 1 1 d .
C32 C 0.2226(8) 0.6410(5) -0.1256(5) 0.0545(19) Uani 1 1 d .
H32A H 0.1468 0.6644 -0.1471 0.082 Uiso 1 1 calc R
H32B H 0.2157 0.6188 -0.0759 0.082 Uiso 1 1 calc R
H32C H 0.2360 0.5935 -0.1697 0.082 Uiso 1 1 calc R
C33 C 0.4174(7) 0.7035(5) -0.1649(5) 0.0474(17) Uani 1 1 d .
H33A H 0.4353 0.6430 -0.1775 0.071 Uiso 1 1 calc R
H33B H 0.4940 0.7424 -0.1395 0.071 Uiso 1 1 calc R
H33C H 0.3759 0.7185 -0.2173 0.071 Uiso 1 1 calc R
C34 C 0.4505(7) 0.6290(5) 0.0000(5) 0.0442(16) Uani 1 1 d .
H34A H 0.4772 0.6269 0.0596 0.066 Uiso 1 1 calc R
H34B H 0.5168 0.6158 -0.0282 0.066 Uiso 1 1 calc R
H34C H 0.3785 0.5859 -0.0276 0.066 Uiso 1 1 calc R
C35 C 0.2943(7) 0.9157(4) 0.2293(5) 0.0414(15) Uani 1 1 d .
C36 C 0.3545(7) 0.9527(5) 0.1761(5) 0.0487(18) Uani 1 1 d .
H36 H 0.3215 0.9385 0.1167 0.058 Uiso 1 1 calc R
C37 C 0.4641(6) 1.0108(5) 0.2116(5) 0.0463(17) Uani 1 1 d .
H37 H 0.5044 1.0356 0.1760 0.056 Uiso 1 1 calc R
C38 C 0.5135(7) 1.0321(5) 0.3004(5) 0.0482(17) Uani 1 1 d .
H38 H 0.5869 1.0710 0.3242 0.058 Uiso 1 1 calc R
C39 C 0.4533(7) 0.9951(5) 0.3537(4) 0.0498(18) Uani 1 1 d .
H39 H 0.4863 1.0093 0.4131 0.060 Uiso 1 1 calc R
C40 C 0.3437(6) 0.9370(5) 0.3181(4) 0.0473(19) Uani 1 1 d .
H40 H 0.3033 0.9122 0.3537 0.057 Uiso 1 1 calc R
C41 C 0.1733(7) 0.8524(4) 0.1915(4) 0.0411(15) Uani 1 1 d .
C42 C 0.0343(7) 0.8344(4) 0.2691(5) 0.0450(17) Uani 1 1 d .
C43 C -0.0670(7) 0.8237(5) 0.3185(4) 0.0487(18) Uani 1 1 d .
C44 C -0.1782(6) 0.7644(5) 0.2481(4) 0.0443(17) Uani 1 1 d .
H44A H -0.2430 0.7433 0.2733 0.053 Uiso 1 1 calc R
H44B H -0.1503 0.7140 0.2140 0.053 Uiso 1 1 calc R
C45 C -0.2235(7) 0.8335(5) 0.1933(5) 0.0502(18) Uani 1 1 d .
H45A H -0.3078 0.8449 0.1962 0.060 Uiso 1 1 calc R
H45B H -0.2224 0.8113 0.1334 0.060 Uiso 1 1 calc R
C46 C -0.1274(6) 0.9223(5) 0.2350(5) 0.0460(16) Uani 1 1 d .
H46 H -0.1524 0.9781 0.2213 0.055 Uiso 1 1 calc R
C47 C -0.0093(7) 0.8927(5) 0.2150(5) 0.0476(17) Uani 1 1 d .
C48 C -0.1006(7) 0.9159(5) 0.3304(4) 0.0416(15) Uani 1 1 d .
C49 C 0.0108(8) 0.9853(6) 0.3840(5) 0.059(2) Uani 1 1 d .
H49A H 0.0662 0.9585 0.4227 0.088 Uiso 1 1 calc R
H49B H -0.0195 1.0345 0.4166 0.088 Uiso 1 1 calc R
H49C H 0.0549 1.0062 0.3460 0.088 Uiso 1 1 calc R
C50 C -0.2109(8) 0.9272(5) 0.3704(5) 0.0509(19) Uani 1 1 d .
H50A H -0.2558 0.8699 0.3642 0.076 Uiso 1 1 calc R
H50B H -0.2652 0.9633 0.3419 0.076 Uiso 1 1 calc R
H50C H -0.1818 0.9556 0.4306 0.076 Uiso 1 1 calc R
C51 C -0.0455(8) 0.7828(5) 0.3975(5) 0.058(2) Uani 1 1 d .
H51A H 0.0057 0.8253 0.4466 0.086 Uiso 1 1 calc R
H51B H -0.0042 0.7306 0.3863 0.086 Uiso 1 1 calc R
H51C H -0.1244 0.7668 0.4093 0.086 Uiso 1 1 calc R
Cu1 Cu 0.41441(11) 0.69508(7) 0.44982(7) 0.0643(3) Uani 1 1 d .
Cu2 Cu 0.33959(10) 0.54919(7) 0.30624(6) 0.0565(3) Uani 1 1 d .
Cu3 Cu 0.35926(10) 0.67041(7) 0.19370(7) 0.0556(3) Uani 1 1 d .
Cu4 Cu 0.24194(10) 0.73739(7) 0.33162(6) 0.0543(3) Uani 1 1 d .
Cu5 Cu 0.05220(8) 0.94248(7) 0.05232(6) 0.0488(2) Uani 1 1 d .
N1 N 0.5176(5) 0.6277(4) 0.5225(4) 0.0431(13) Uani 1 1 d .
N2 N 0.6059(5) 0.5331(4) 0.6109(4) 0.0412(13) Uani 1 1 d .
N3 N 0.2777(5) 0.7350(3) 0.1088(3) 0.0312(11) Uani 1 1 d .
N4 N 0.1499(5) 0.8250(3) 0.0318(3) 0.0355(12) Uani 1 1 d .
N5 N 0.1408(5) 0.8072(4) 0.2570(4) 0.0404(13) Uani 1 1 d .
N6 N 0.0665(5) 0.9079(4) 0.1691(4) 0.0424(13) Uani 1 1 d .
O1 O 0.1281(9) 0.8383(7) 0.6390(6) 0.051(3) Uani 0.50 1 d P
H1D H 0.1704 0.8315 0.6009 0.061 Uiso 0.50 1 d PR
H1C H 0.0994 0.7877 0.6438 0.076 Uiso 0.50 1 d PR

loop_
_atom_site_aniso_label
_atom_site_aniso_U_11
_atom_site_aniso_U_22
_atom_site_aniso_U_33
_atom_site_aniso_U_23
_atom_site_aniso_U_13
_atom_site_aniso_U_12
Br1 0.0521(4) 0.0580(5) 0.0627(5) 0.0241(4) 0.0158(4) 0.0070(3)
Br2 0.0501(4) 0.0575(4) 0.0422(4) 0.0143(3) 0.0149(3) 0.0365(3)
Br3 0.0505(4) 0.0550(4) 0.0554(4) 0.0359(3) 0.0168(3) 0.0094(3)
Br4 0.0546(4) 0.0571(4) 0.0430(4) 0.0098(3) 0.0143(3) 0.0230(3)
Br5 0.0455(4) 0.0573(4) 0.0630(5) 0.0377(4) 0.0043(3) 0.0030(3)
C1 0.029(3) 0.028(3) 0.047(4) 0.003(3) 0.010(3) 0.010(2)
C2 0.027(3) 0.033(3) 0.049(4) 0.015(3) 0.014(3) 0.018(2)
C3 0.042(4) 0.055(4) 0.062(5) 0.030(4) 0.030(3) 0.024(3)
C4 0.059(5) 0.061(5) 0.062(5) -0.007(4) 0.025(4) -0.015(4)
C5 0.060(5) 0.049(4) 0.069(5) 0.010(4) 0.026(4) -0.001(4)
C6 0.036(3) 0.049(4) 0.049(4) 0.018(3) 0.027(3) 0.011(3)
C7 0.026(3) 0.038(3) 0.027(3) 0.013(2) 0.011(2) 0.008(2)
C8 0.041(4) 0.053(4) 0.036(3) 0.007(3) 0.014(3) 0.018(3)
C9 0.080(6) 0.033(4) 0.084(6) -0.013(4) 0.022(5) -0.026(4)
C10 0.072(6) 0.053(5) 0.068(6) -0.025(4) 0.019(5) -0.024(4)
C11 0.044(4) 0.058(5) 0.054(4) -0.007(4) 0.017(3) -0.018(4)
C12 0.045(4) 0.050(4) 0.067(5) -0.007(4) 0.014(4) 0.010(3)
C13 0.044(4) 0.044(4) 0.041(4) 0.007(3) 0.022(3) 0.014(3)
C14 0.037(4) 0.055(4) 0.044(4) -0.023(3) 0.014(3) -0.014(3)
C15 0.058(5) 0.036(4) 0.043(4) -0.018(3) 0.014(3) -0.009(3)
C16 0.087(7) 0.052(5) 0.080(6) -0.012(5) 0.026(5) 0.018(5)
C17 0.076(6) 0.064(5) 0.045(4) -0.019(4) 0.019(4) -0.018(5)
C18 0.055(4) 0.024(3) 0.035(3) 0.010(2) 0.023(3) 0.008(3)
C19 0.066(5) 0.041(4) 0.058(5) 0.027(3) 0.015(4) 0.000(3)
C20 0.045(4) 0.055(4) 0.056(5) 0.019(4) -0.010(3) -0.009(3)
C21 0.066(5) 0.060(5) 0.052(5) 0.008(4) 0.011(4) -0.027(4)
C22 0.059(5) 0.061(5) 0.065(5) 0.030(4) 0.042(4) 0.009(4)
C23 0.041(4) 0.039(4) 0.059(4) 0.009(3) 0.012(3) 0.003(3)
C24 0.057(4) 0.025(3) 0.038(3) 0.002(3) 0.018(3) 0.001(3)
C25 0.030(3) 0.041(3) 0.029(3) 0.006(2) 0.011(2) 0.002(2)
C26 0.052(4) 0.068(5) 0.054(4) 0.025(4) 0.029(4) 0.008(4)
C27 0.053(4) 0.058(5) 0.044(4) 0.011(3) 0.006(3) 0.009(4)
C28 0.052(4) 0.040(4) 0.050(4) 0.007(3) 0.014(3) -0.007(3)
C29 0.056(4) 0.061(4) 0.038(4) 0.015(3) 0.022(3) 0.023(4)
C30 0.054(4) 0.033(3) 0.034(3) 0.008(3) 0.024(3) 0.005(3)
C31 0.052(4) 0.040(4) 0.068(5) 0.017(4) 0.023(4) 0.014(3)
C32 0.066(5) 0.043(4) 0.049(4) 0.001(3) 0.014(4) -0.003(4)
C33 0.045(4) 0.043(4) 0.060(5) 0.013(3) 0.020(3) 0.014(3)
C34 0.048(4) 0.045(4) 0.048(4) 0.015(3) 0.024(3) 0.014(3)
C35 0.047(4) 0.036(3) 0.042(4) 0.011(3) 0.013(3) 0.005(3)
C36 0.045(4) 0.037(4) 0.052(4) 0.011(3) -0.006(3) -0.017(3)
C37 0.032(3) 0.038(4) 0.060(4) 0.008(3) 0.003(3) -0.017(3)
C38 0.035(4) 0.057(4) 0.046(4) 0.018(3) -0.010(3) 0.007(3)
C39 0.048(4) 0.059(4) 0.030(3) 0.012(3) -0.008(3) -0.020(3)
C40 0.038(4) 0.060(4) 0.030(3) 0.014(3) -0.013(3) -0.031(3)
C41 0.044(4) 0.032(3) 0.043(4) 0.008(3) 0.003(3) 0.003(3)
C42 0.059(4) 0.031(3) 0.050(4) 0.015(3) 0.023(3) -0.009(3)
C43 0.055(4) 0.071(5) 0.025(3) 0.019(3) 0.013(3) 0.002(4)
C44 0.042(4) 0.040(4) 0.044(4) 0.020(3) -0.009(3) -0.019(3)
C45 0.035(4) 0.043(4) 0.063(5) -0.002(3) 0.011(3) -0.008(3)
C46 0.026(3) 0.061(4) 0.055(4) 0.019(4) 0.012(3) 0.009(3)
C47 0.042(4) 0.050(4) 0.047(4) 0.001(3) 0.016(3) -0.004(3)
C48 0.044(4) 0.040(3) 0.041(4) 0.002(3) 0.017(3) 0.007(3)
C49 0.054(5) 0.073(5) 0.038(4) -0.004(4) 0.010(3) -0.005(4)
C50 0.080(5) 0.033(3) 0.053(4) 0.027(3) 0.025(4) 0.022(3)
C51 0.060(5) 0.052(4) 0.049(4) 0.014(3) -0.016(4) 0.014(4)
Cu1 0.0716(7) 0.0519(6) 0.0654(6) 0.0299(5) -0.0078(5) 0.0089(5)
Cu2 0.0613(6) 0.0634(6) 0.0510(5) 0.0313(5) 0.0055(4) 0.0205(5)
Cu3 0.0549(6) 0.0657(6) 0.0639(6) 0.0373(5) 0.0236(5) 0.0286(5)
Cu4 0.0599(6) 0.0603(6) 0.0442(5) 0.0259(4) 0.0010(4) 0.0118(5)
Cu5 0.0438(5) 0.0628(6) 0.0514(5) 0.0374(4) 0.0105(4) 0.0122(4)
N1 0.037(3) 0.046(3) 0.051(3) 0.018(3) 0.011(3) 0.010(2)
N2 0.043(3) 0.037(3) 0.052(3) 0.023(3) 0.016(3) 0.010(2)
N3 0.030(3) 0.027(2) 0.034(3) 0.003(2) 0.007(2) 0.0056(19)
N4 0.038(3) 0.034(3) 0.033(3) 0.019(2) -0.004(2) 0.001(2)
N5 0.037(3) 0.036(3) 0.045(3) 0.003(2) 0.005(2) 0.017(2)
N6 0.039(3) 0.041(3) 0.042(3) 0.008(2) 0.001(2) 0.002(2)
O1 0.040(5) 0.073(7) 0.025(4) 0.013(4) -0.022(4) 0.004(5)

loop_
_atom_type_symbol
_atom_type_description
_atom_type_scat_dispersion_real
_atom_type_scat_dispersion_imag
_atom_type_scat_source
C C 0.0033 0.0016 'International Tables Vol C Tables 4.2.6.8 and 6.1.1.4'
H H 0.0000 0.0000 'International Tables Vol C Tables 4.2.6.8 and 6.1.1.4'
N N 0.0061 0.0033 'International Tables Vol C Tables 4.2.6.8 and 6.1.1.4'
O O 0.0106 0.0060 'International Tables Vol C Tables 4.2.6.8 and 6.1.1.4'
Cu Cu 0.3201 1.2651 'International Tables Vol C Tables 4.2.6.8 and 6.1.1.4'
Br Br -0.2901 2.4595 'International Tables Vol C Tables 4.2.6.8 and 6.1.1.4'

loop_
_geom_angle_atom_site_label_1
_geom_angle_atom_site_label_2
_geom_angle_atom_site_label_3
_geom_angle
_geom_angle_site_symmetry_1
_geom_angle_site_symmetry_3
Cu3 Br1 Cu1 111.04(5) . .
Cu3 Br1 Cu4 67.37(4) . .
Cu1 Br1 Cu4 59.51(4) . .
Cu3 Br2 Cu2 75.24(4) . .
Cu2 Br3 Cu4 82.40(4) . .
Cu1 Br4 Cu4 63.95(4) . .
Cu5 Br5 Cu5 71.01(4) . 2_575
C6 C1 C2 118.8(6) . .
C6 C1 C7 121.3(5) . .
C2 C1 C7 119.9(6) . .
C3 C2 C1 117.9(6) . .
C3 C2 H2 121.1 . .
C1 C2 H2 121.1 . .
C4 C3 C2 125.6(7) . .
C4 C3 H3 117.2 . .
C2 C3 H3 117.2 . .
C3 C4 C5 114.6(8) . .
C3 C4 H4 122.7 . .
C5 C4 H4 122.7 . .
C6 C5 C4 120.8(8) . .
C6 C5 H5 119.6 . .
C4 C5 H5 119.6 . .
C1 C6 C5 121.6(7) . .
C1 C6 H6 119.2 . .
C5 C6 H6 119.2 . .
N2 C7 C7 112.0(6) . 2_666
N2 C7 N1 105.1(5) . .
C7 C7 N1 108.2(6) 2_666 .
N2 C7 C1 109.4(5) . .
C7 C7 C1 112.7(6) 2_666 .
N1 C7 C1 109.1(5) . .
N1 C8 C13 114.0(7) . .
N1 C8 C9 142.2(8) . .
C13 C8 C9 103.8(7) . .
C14 C9 C8 100.9(7) . .
C14 C9 C17 124.9(7) . .
C8 C9 C17 116.0(8) . .
C14 C9 C10 104.4(8) . .
C8 C9 C10 103.2(6) . .
C17 C9 C10 105.2(8) . .
C11 C10 C9 100.7(8) . .
C11 C10 H10A 111.6 . .
C9 C10 H10A 111.6 . .
C11 C10 H10B 111.6 . .
C9 C10 H10B 111.6 . .
H10A C10 H10B 109.4 . .
C10 C11 C12 108.2(7) . .
C10 C11 H11A 110.1 . .
C12 C11 H11A 110.1 . .
C10 C11 H11B 110.1 . .
C12 C11 H11B 110.1 . .
H11A C11 H11B 108.4 . .
C13 C12 C14 97.1(6) . .
C13 C12 C11 96.8(6) . .
C14 C12 C11 100.2(7) . .
C13 C12 H12 119.3 . .
C14 C12 H12 119.3 . .
C11 C12 H12 119.3 . .
N2 C13 C8 110.8(6) . .
N2 C13 C12 140.4(7) . .
C8 C13 C12 108.4(6) . .
C9 C14 C12 97.9(6) . .
C9 C14 C16 114.4(8) . .
C12 C14 C16 112.8(7) . .
C9 C14 C15 114.5(7) . .
C12 C14 C15 112.1(6) . .
C16 C14 C15 105.4(6) . .
C14 C15 H15A 109.5 . .
C14 C15 H15B 109.5 . .
H15A C15 H15B 109.5 . .
C14 C15 H15C 109.5 . .
H15A C15 H15C 109.5 . .
H15B C15 H15C 109.5 . .
C14 C16 H16A 109.5 . .
C14 C16 H16B 109.5 . .
H16A C16 H16B 109.5 . .
C14 C16 H16C 109.5 . .
H16A C16 H16C 109.5 . .
H16B C16 H16C 109.5 . .
C9 C17 H17A 109.5 . .
C9 C17 H17B 109.5 . .
H17A C17 H17B 109.5 . .
C9 C17 H17C 109.5 . .
H17A C17 H17C 109.5 . .
H17B C17 H17C 109.5 . .
C23 C18 C19 118.0(7) . .
C23 C18 C24 120.8(6) . .
C19 C18 C24 121.1(7) . .
C18 C19 C20 117.7(7) . .
C18 C19 H19 121.2 . .
C20 C19 H19 121.2 . .
C21 C20 C19 124.6(8) . .
C21 C20 H20 117.7 . .
C19 C20 H20 117.7 . .
C20 C21 C22 118.5(8) . .
C20 C21 H21 120.8 . .
C22 C21 H21 120.8 . .
C21 C22 C23 118.2(8) . .
C21 C22 H22 120.9 . .
C23 C22 H22 120.9 . .
C18 C23 C22 122.8(7) . .
C18 C23 H23 118.6 . .
C22 C23 H23 118.6 . .
N3 C24 C18 109.8(5) . .
N3 C24 N4 106.5(5) . .
C18 C24 N4 108.9(5) . .
N3 C24 C41 109.7(5) . .
C18 C24 C41 114.2(5) . .
N4 C24 C41 107.5(5) . .
N3 C25 C30 113.2(5) . .
N3 C25 C26 140.9(6) . .
C30 C25 C26 105.8(5) . .
C34 C26 C25 110.5(6) . .
C34 C26 C27 133.3(7) . .
C25 C26 C27 99.1(6) . .
C34 C26 C31 107.4(6) . .
C25 C26 C31 96.6(6) . .
C27 C26 C31 104.0(6) . .
C28 C27 C26 105.3(6) . .
C28 C27 H27A 110.7 . .
C26 C27 H27A 110.7 . .
C28 C27 H27B 110.7 . .
C26 C27 H27B 110.7 . .
H27A C27 H27B 108.8 . .
C27 C28 C29 103.0(6) . .
C27 C28 H28A 111.2 . .
C29 C28 H28A 111.2 . .
C27 C28 H28B 111.2 . .
C29 C28 H28B 111.2 . .
H28A C28 H28B 109.1 . .
C30 C29 C31 97.7(6) . .
C30 C29 C28 106.1(6) . .
C31 C29 C28 101.2(6) . .
C30 C29 H29 116.4 . .
C31 C29 H29 116.4 . .
C28 C29 H29 116.4 . .
N4 C30 C25 109.3(5) . .
N4 C30 C29 142.2(6) . .
C25 C30 C29 108.5(6) . .
C32 C31 C33 113.2(7) . .
C32 C31 C26 113.1(6) . .
C33 C31 C26 107.9(6) . .
C32 C31 C29 111.6(6) . .
C33 C31 C29 113.6(6) . .
C26 C31 C29 96.2(6) . .
C31 C32 H32A 109.5 . .
C31 C32 H32B 109.5 . .
H32A C32 H32B 109.5 . .
C31 C32 H32C 109.5 . .
H32A C32 H32C 109.5 . .
H32B C32 H32C 109.5 . .
C31 C33 H33A 109.5 . .
C31 C33 H33B 109.5 . .
H33A C33 H33B 109.5 . .
C31 C33 H33C 109.5 . .
H33A C33 H33C 109.5 . .
H33B C33 H33C 109.5 . .
C26 C34 H34A 109.5 . .
C26 C34 H34B 109.5 . .
H34A C34 H34B 109.5 . .
C26 C34 H34C 109.5 . .
H34A C34 H34C 109.5 . .
H34B C34 H34C 109.5 . .
C36 C35 C40 120.0(6) . .
C36 C35 C41 120.8(6) . .
C40 C35 C41 119.2(6) . .
C37 C36 C35 120.0(7) . .
C37 C36 H36 120.0 . .
C35 C36 H36 120.0 . .
C36 C37 C38 120.0(7) . .
C36 C37 H37 120.0 . .
C38 C37 H37 120.0 . .
C39 C38 C37 120.0(6) . .
C39 C38 H38 120.0 . .
C37 C38 H38 120.0 . .
C38 C39 C40 120.0(6) . .
C38 C39 H39 120.0 . .
C40 C39 H39 120.0 . .
C39 C40 C35 120.0(6) . .
C39 C40 H40 120.0 . .
C35 C40 H40 120.0 . .
N5 C41 C35 111.0(5) . .
N5 C41 N6 105.3(5) . .
C35 C41 N6 108.1(5) . .
N5 C41 C24 108.0(5) . .
C35 C41 C24 119.2(6) . .
N6 C41 C24 104.2(5) . .
N5 C42 C47 111.7(6) . .
N5 C42 C43 143.2(7) . .
C47 C42 C43 105.1(6) . .
C48 C43 C51 117.4(6) . .
C48 C43 C42 98.2(6) . .
C51 C43 C42 122.3(7) . .
C48 C43 C44 105.9(6) . .
C51 C43 C44 107.7(6) . .
C42 C43 C44 103.5(6) . .
C43 C44 C45 100.2(5) . .
C43 C44 H44A 111.7 . .
C45 C44 H44A 111.7 . .
C43 C44 H44B 111.7 . .
C45 C44 H44B 111.7 . .
H44A C44 H44B 109.5 . .
C44 C45 C46 105.9(6) . .
C44 C45 H45A 110.6 . .
C46 C45 H45A 110.6 . .
C44 C45 H45B 110.6 . .
C46 C45 H45B 110.6 . .
H45A C45 H45B 108.7 . .
C47 C46 C48 98.5(6) . .
C47 C46 C45 101.5(6) . .
C48 C46 C45 98.7(6) . .
C47 C46 H46 118.1 . .
C48 C46 H46 118.1 . .
C45 C46 H46 118.1 . .
N6 C47 C42 112.3(7) . .
N6 C47 C46 139.5(8) . .
C42 C47 C46 108.0(6) . .
C43 C48 C50 112.6(6) . .
C43 C48 C49 112.2(6) . .
C50 C48 C49 109.7(6) . .
C43 C48 C46 98.2(5) . .
C50 C48 C46 114.3(6) . .
C49 C48 C46 109.5(6) . .
C48 C49 H49A 109.5 . .
C48 C49 H49B 109.5 . .
H49A C49 H49B 109.5 . .
C48 C49 H49C 109.5 . .
H49A C49 H49C 109.5 . .
H49B C49 H49C 109.5 . .
C48 C50 H50A 109.5 . .
C48 C50 H50B 109.5 . .
H50A C50 H50B 109.5 . .
C48 C50 H50C 109.5 . .
H50A C50 H50C 109.5 . .
H50B C50 H50C 109.5 . .
C43 C51 H51A 109.5 . .
C43 C51 H51B 109.5 . .
H51A C51 H51B 109.5 . .
C43 C51 H51C 109.5 . .
H51A C51 H51C 109.5 . .
H51B C51 H51C 109.5 . .
N1 Cu1 Br4 128.81(19) . .
N1 Cu1 Br1 118.60(18) . .
Br4 Cu1 Br1 103.28(4) . .
N1 Cu1 Cu4 162.95(18) . .
Br4 Cu1 Cu4 60.63(4) . .
Br1 Cu1 Cu4 65.85(4) . .
N1 Cu1 Cu2 94.01(18) . .
Br4 Cu1 Cu2 126.51(5) . .
Br1 Cu1 Cu2 74.05(4) . .
Cu4 Cu1 Cu2 70.86(4) . .
N2 Cu2 Br3 107.77(16) 2_666 .
N2 Cu2 Br2 117.98(17) 2_666 .
Br3 Cu2 Br2 122.17(4) . .
N2 Cu2 Cu1 88.10(17) 2_666 .
Br3 Cu2 Cu1 79.43(4) . .
Br2 Cu2 Cu1 132.40(5) . .
N2 Cu2 Cu3 159.27(17) 2_666 .
Br3 Cu2 Cu3 91.84(4) . .
Br2 Cu2 Cu3 52.20(3) . .
Cu1 Cu2 Cu3 89.00(4) . .
N3 Cu3 Br2 127.61(15) . .
N3 Cu3 Br1 124.54(15) . .
Br2 Cu3 Br1 106.02(4) . .
N3 Cu3 Cu4 98.82(15) . .
Br2 Cu3 Cu4 117.31(4) . .
Br1 Cu3 Cu4 62.58(4) . .
N3 Cu3 Cu2 149.61(16) . .
Br2 Cu3 Cu2 52.56(3) . .
Br1 Cu3 Cu2 73.43(4) . .
Cu4 Cu3 Cu2 65.96(4) . .
N5 Cu4 Br3 114.44(17) . .
N5 Cu4 Br4 113.37(16) . .
Br3 Cu4 Br4 103.98(4) . .
N5 Cu4 Cu1 162.10(17) . .
Br3 Cu4 Cu1 83.02(4) . .
Br4 Cu4 Cu1 55.42(4) . .
N5 Cu4 Br1 116.99(18) . .
Br3 Cu4 Br1 113.14(4) . .
Br4 Cu4 Br1 92.00(4) . .
Cu1 Cu4 Br1 54.64(4) . .
N5 Cu4 Cu3 89.76(16) . .
Br3 Cu4 Cu3 91.92(4) . .
Br4 Cu4 Cu3 142.01(5) . .
Cu1 Cu4 Cu3 93.68(5) . .
Br1 Cu4 Cu3 50.05(3) . .
N6 Cu5 N4 79.6(2) . .
N6 Cu5 Br5 128.26(16) . .
N4 Cu5 Br5 108.21(15) . .
N6 Cu5 Br5 109.57(16) . 2_575
N4 Cu5 Br5 120.50(14) . 2_575
Br5 Cu5 Br5 108.99(4) . 2_575
N6 Cu5 Cu5 145.00(18) . 2_575
N4 Cu5 Cu5 135.03(14) . 2_575
Br5 Cu5 Cu5 55.25(3) . 2_575
Br5 Cu5 Cu5 53.74(3) 2_575 2_575
C8 N1 C7 103.4(5) . .
C8 N1 Cu1 121.6(5) . .
C7 N1 Cu1 134.8(4) . .
C13 N2 C7 106.4(5) . .
C13 N2 Cu2 116.4(5) . 2_666
C7 N2 Cu2 137.0(4) . 2_666
C25 N3 C24 104.3(5) . .
C25 N3 Cu3 126.2(4) . .
C24 N3 Cu3 129.5(4) . .
C30 N4 C24 106.0(5) . .
C30 N4 Cu5 136.0(4) . .
C24 N4 Cu5 112.4(4) . .
C42 N5 C41 105.3(5) . .
C42 N5 Cu4 123.2(5) . .
C41 N5 Cu4 130.5(4) . .
C47 N6 C41 105.3(6) . .
C47 N6 Cu5 135.9(5) . .
C41 N6 Cu5 113.8(4) . .
H1D O1 H1C 109.5 . .

loop_
_geom_bond_atom_site_label_1
_geom_bond_atom_site_label_2
_geom_bond_distance
_geom_bond_site_symmetry_2
Br1 Cu3 2.3961(14) .
Br1 Cu1 2.4798(15) .
Br1 Cu4 2.7745(13) .
Br2 Cu3 2.3819(12) .
Br2 Cu2 2.3936(13) .
Br3 Cu2 2.3804(13) .
Br3 Cu4 2.4128(13) .
Br4 Cu1 2.4012(14) .
Br4 Cu4 2.5416(12) .
Br5 Cu5 2.4287(11) .
Br5 Cu5 2.4748(11) 2_575
C1 C6 1.353(9) .
C1 C2 1.434(8) .
C1 C7 1.548(8) .
C2 C3 1.414(9) .
C2 H2 0.9300 .
C3 C4 1.338(11) .
C3 H3 0.9300 .
C4 C5 1.469(13) .
C4 H4 0.9300 .
C5 C6 1.412(10) .
C5 H5 0.9300 .
C6 H6 0.9300 .
C7 N2 1.448(8) .
C7 C7 1.522(11) 2_666
C7 N1 1.542(8) .
C8 N1 1.249(9) .
C8 C13 1.410(10) .
C8 C9 1.515(10) .
C9 C14 1.459(13) .
C9 C17 1.540(14) .
C9 C10 1.620(14) .
C10 C11 1.453(13) .
C10 H10A 0.9700 .
C10 H10B 0.9700 .
C11 C12 1.610(11) .
C11 H11A 0.9700 .
C11 H11B 0.9700 .
C12 C13 1.534(11) .
C12 C14 1.534(12) .
C12 H12 0.9800 .
C13 N2 1.285(9) .
C14 C16 1.534(12) .
C14 C15 1.585(9) .
C15 H15A 0.9600 .
C15 H15B 0.9600 .
C15 H15C 0.9600 .
C16 H16A 0.9600 .
C16 H16B 0.9600 .
C16 H16C 0.9600 .
C17 H17A 0.9600 .
C17 H17B 0.9600 .
C17 H17C 0.9600 .
C18 C23 1.379(10) .
C18 C19 1.385(9) .
C18 C24 1.494(9) .
C19 C20 1.393(11) .
C19 H19 0.9300 .
C20 C21 1.339(12) .
C20 H20 0.9300 .
C21 C22 1.378(11) .
C21 H21 0.9300 .
C22 C23 1.402(11) .
C22 H22 0.9300 .
C23 H23 0.9300 .
C24 N3 1.493(9) .
C24 N4 1.498(8) .
C24 C41 1.605(9) .
C25 N3 1.255(8) .
C25 C30 1.483(9) .
C25 C26 1.563(9) .
C26 C34 1.527(11) .
C26 C27 1.598(11) .
C26 C31 1.600(12) .
C27 C28 1.583(10) .
C27 H27A 0.9700 .
C27 H27B 0.9700 .
C28 C29 1.614(11) .
C28 H28A 0.9700 .
C28 H28B 0.9700 .
C29 C30 1.492(9) .
C29 C31 1.603(10) .
C29 H29 0.9800 .
C30 N4 1.266(9) .
C31 C32 1.511(11) .
C31 C33 1.555(10) .
C32 H32A 0.9600 .
C32 H32B 0.9600 .
C32 H32C 0.9600 .
C33 H33A 0.9600 .
C33 H33B 0.9600 .
C33 H33C 0.9600 .
C34 H34A 0.9600 .
C34 H34B 0.9600 .
C34 H34C 0.9600 .
C35 C36 1.390(10) .
C35 C40 1.390(9) .
C35 C41 1.525(10) .
C36 C37 1.390(9) .
C36 H36 0.9300 .
C37 C38 1.390(10) .
C37 H37 0.9300 .
C38 C39 1.390(10) .
C38 H38 0.9300 .
C39 C40 1.390(9) .
C39 H39 0.9300 .
C40 H40 0.9300 .
C41 N5 1.486(9) .
C41 N6 1.533(9) .
C42 N5 1.318(9) .
C42 C47 1.427(10) .
C42 C43 1.535(10) .
C43 C48 1.486(11) .
C43 C51 1.531(10) .
C43 C44 1.566(9) .
C44 C45 1.573(10) .
C44 H44A 0.9700 .
C44 H44B 0.9700 .
C45 C46 1.601(10) .
C45 H45A 0.9700 .
C45 H45B 0.9700 .
C46 C47 1.494(10) .
C46 C48 1.543(10) .
C46 H46 0.9800 .
C47 N6 1.281(9) .
C48 C50 1.508(10) .
C48 C49 1.543(10) .
C49 H49A 0.9600 .
C49 H49B 0.9600 .
C49 H49C 0.9600 .
C50 H50A 0.9600 .
C50 H50B 0.9600 .
C50 H50C 0.9600 .
C51 H51A 0.9600 .
C51 H51B 0.9600 .
C51 H51C 0.9600 .
Cu1 N1 1.971(6) .
Cu1 Cu4 2.6201(13) .
Cu1 Cu2 2.8190(16) .
Cu2 N2 2.070(5) 2_666
Cu2 Cu3 2.9151(13) .
Cu3 N3 1.972(5) .
Cu3 Cu4 2.8848(15) .
Cu4 N5 2.005(5) .
Cu5 N6 2.060(6) .
Cu5 N4 2.184(6) .
Cu5 Br5 2.4748(11) 2_575
Cu5 Cu5 2.8482(16) 2_575
N2 Cu2 2.070(5) 2_666
O1 H1D 0.8500 .
O1 H1C 0.8500 .

loop_
_geom_hbond_atom_site_label_D
_geom_hbond_atom_site_label_H
_geom_hbond_atom_site_label_A
_geom_hbond_distance_DH
_geom_hbond_distance_HA
_geom_hbond_distance_DA
_geom_hbond_angle_DHA
O1 H1D Br4 0.85 2.44 3.292(11) 179.8
